data_1516702
loop_
_publ_author_name
'Mukhina, Olga A.'
'Cronk, W. Cole'
'Kumar, N. N. Bhuvan'
'Sekhar, M. Chandra'
'Samanta, Anunay'
'Kutateladze, Andrei G.'

_publ_section_title
;
 Intramolecular cycloadditions of photogenerated azaxylylenes: an
 experimental and theoretical study.
;
_journal_issue 45
_journal_name_full 'The journal of physical chemistry. A'
_journal_page_first 10487
_journal_page_last 10496
_journal_paper_doi 10.1021/jp504281y
_journal_volume 118
_journal_year 2014
_chemical_formula_moiety 'C16 H17 N O4'
_chemical_formula_sum 'C16 H17 N O4'
_chemical_formula_weight 287.31
_space_group_IT_number 15
_symmetry_cell_setting monoclinic
_symmetry_space_group_name_Hall '-C 2yc'
_symmetry_space_group_name_H-M 'C 1 2/c 1'
_atom_sites_solution_hydrogens geom
_atom_sites_solution_primary direct
_atom_sites_solution_secondary difmap
_audit_creation_method SHELXL-97
_cell_angle_alpha 90.00
_cell_angle_beta 91.790(2)
_cell_angle_gamma 90.00
_cell_formula_units_Z 8
_cell_length_a 10.4651(3)
_cell_length_b 12.0555(4)
_cell_length_c 22.0874(7)
_cell_measurement_reflns_used 9638
_cell_measurement_temperature 296(2)
_cell_measurement_theta_max 27.61
_cell_measurement_theta_min 2.58
_cell_volume 2785.23(15)
_computing_cell_refinement 'Bruker SAINT'
_computing_data_collection 'Bruker APEX2'
_computing_data_reduction 'Bruker SAINT'
_computing_molecular_graphics 'Bruker SHELXTL'
_computing_publication_material 'Bruker SHELXTL'
_computing_structure_refinement 'SHELXL-97 (Sheldrick, 2008)'
_computing_structure_solution 'SHELXS-97 (Sheldrick, 2008)'
_diffrn_ambient_temperature 296(2)
_diffrn_detector_area_resol_mean 8.33
_diffrn_measured_fraction_theta_full 0.999
_diffrn_measured_fraction_theta_max 0.999
_diffrn_measurement_device_type 'Bruker D8 APEX II Diffractometer'
_diffrn_measurement_method '\f and \w scans'
_diffrn_radiation_monochromator graphite
_diffrn_radiation_source 'fine-focus sealed tube'
_diffrn_radiation_type MoK\a
_diffrn_radiation_wavelength 0.71073
_diffrn_reflns_av_R_equivalents 0.0387
_diffrn_reflns_av_sigmaI/netI 0.0133
_diffrn_reflns_limit_h_max 12
_diffrn_reflns_limit_h_min -12
_diffrn_reflns_limit_k_max 14
_diffrn_reflns_limit_k_min -14
_diffrn_reflns_limit_l_max 26
_diffrn_reflns_limit_l_min -26
_diffrn_reflns_number 40512
_diffrn_reflns_theta_full 25.02
_diffrn_reflns_theta_max 25.02
_diffrn_reflns_theta_min 1.84
_exptl_absorpt_coefficient_mu 0.099
_exptl_absorpt_correction_T_max 0.9719
_exptl_absorpt_correction_T_min 0.9597
_exptl_absorpt_correction_type multi-scan
_exptl_crystal_colour colourless
_exptl_crystal_density_diffrn 1.370
_exptl_crystal_density_method 'not measured'
_exptl_crystal_description chip
_exptl_crystal_F_000 1216
_exptl_crystal_size_max 0.42
_exptl_crystal_size_mid 0.30
_exptl_crystal_size_min 0.29
_refine_diff_density_max 0.196
_refine_diff_density_min -0.139
_refine_diff_density_rms 0.033
_refine_ls_extinction_method none
_refine_ls_goodness_of_fit_ref 0.987
_refine_ls_hydrogen_treatment noref
_refine_ls_matrix_type full
_refine_ls_number_parameters 192
_refine_ls_number_reflns 2470
_refine_ls_number_restraints 0
_refine_ls_restrained_S_all 0.987
_refine_ls_R_factor_all 0.0463
_refine_ls_R_factor_gt 0.0357
_refine_ls_shift/su_max 0.000
_refine_ls_shift/su_mean 0.000
_refine_ls_structure_factor_coef Fsqd
_refine_ls_weighting_details 'calc w=1/[\s^2^(Fo^2^)+(0.0563P)^2^+2.5960P] where P=(Fo^2^+2Fc^2^)/3'
_refine_ls_weighting_scheme calc
_refine_ls_wR_factor_gt 0.0974
_refine_ls_wR_factor_ref 0.1107
_reflns_number_gt 2075
_reflns_number_total 2470
_reflns_threshold_expression >2sigma(I)
_cod_data_source_file jp504281y_si_002.cif
_cod_data_source_block rav28841_minor_0m
_cod_depositor_comments
;
The following automatic conversions were performed:

'_symmetry_cell_setting' value 'Monoclinic' changed to 'monoclinic'
according to
/usr/data/users/saulius/crontab/automatic-downloads/rss-feeds/ACS/lib/dictionaries/cif_core.dic
dictionary named 'cif_core.dic' version 2.4.2 from 2011-04-26.

Automatic conversion script
Id: cif_fix_values 2281 2013-09-26 08:29:07Z andrius 

 Adding full bibliography for 1516702.cif.
;
_cod_original_sg_symbol_H-M 'C2/c  '
_cod_database_code 1516702

loop_
_symmetry_equiv_pos_as_xyz
'x, y, z'
'-x, y, -z+1/2'
'x+1/2, y+1/2, z'
'-x+1/2, y+1/2, -z+1/2'
'-x, -y, -z'
'x, -y, z-1/2'
'-x+1/2, -y+1/2, -z'
'x+1/2, -y+1/2, z-1/2'

loop_
_atom_site_label
_atom_site_type_symbol
_atom_site_fract_x
_atom_site_fract_y
_atom_site_fract_z
_atom_site_U_iso_or_equiv
_atom_site_adp_type
_atom_site_occupancy
_atom_site_symmetry_multiplicity
_atom_site_calc_flag
_atom_site_refinement_flags
O1 O -0.02053(12) -0.08811(10) 0.06612(5) 0.0474(3) Uani 1 1 d .
O2 O 0.08554(12) 0.25792(9) 0.13966(6) 0.0460(3) Uani 1 1 d .
O3 O 0.17768(12) 0.24412(10) 0.09135(6) 0.0485(3) Uani 1 1 d .
O4 O 0.37373(13) 0.25564(11) 0.14304(6) 0.0534(4) Uani 1 1 d .
H4 H 0.4071 0.2954 0.1179 0.080 Uiso 1 1 calc R
N1 N 0.03961(12) 0.07152(11) 0.11621(6) 0.0344(3) Uani 1 1 d .
C1 C -0.23900(17) 0.18634(17) 0.13993(9) 0.0527(5) Uani 1 1 d .
H1 H -0.3131 0.2064 0.1637 0.063 Uiso 1 1 calc R
C2 C -0.11103(17) 0.18662(16) 0.17600(8) 0.0456(4) Uani 1 1 d .
H2A H -0.1031 0.1223 0.2022 0.055 Uiso 1 1 calc R
H2B H -0.1010 0.2535 0.2001 0.055 Uiso 1 1 calc R
C3 C -0.01383(15) 0.18256(13) 0.12510(7) 0.0372(4) Uani 1 1 d .
C4 C 0.14012(15) 0.03406(12) 0.15594(7) 0.0331(4) Uani 1 1 d .
C5 C 0.25543(15) 0.09253(13) 0.15870(7) 0.0361(4) Uani 1 1 d .
C6 C 0.34713(17) 0.06028(15) 0.20192(8) 0.0450(4) Uani 1 1 d .
H6 H 0.4243 0.0984 0.2049 0.054 Uiso 1 1 calc R
C7 C 0.32586(17) -0.02746(16) 0.24068(8) 0.0475(4) Uani 1 1 d .
H7 H 0.3884 -0.0474 0.2695 0.057 Uiso 1 1 calc R
C8 C -0.25443(17) 0.07763(18) 0.10447(9) 0.0542(5) Uani 1 1 d .
H8A H -0.3377 0.0735 0.0841 0.065 Uiso 1 1 calc R
H8B H -0.2435 0.0139 0.1310 0.065 Uiso 1 1 calc R
C9 C -0.14551(16) 0.08374(15) 0.05784(8) 0.0438(4) Uani 1 1 d .
H9 H -0.1754 0.0688 0.0161 0.053 Uiso 1 1 calc R
C10 C -0.03624(15) 0.01013(14) 0.07848(7) 0.0370(4) Uani 1 1 d .
C11 C 0.28749(15) 0.18357(14) 0.11387(7) 0.0390(4) Uani 1 1 d .
C12 C 0.3413(2) 0.13689(17) 0.05619(8) 0.0541(5) Uani 1 1 d .
H12A H 0.3605 0.1966 0.0292 0.081 Uiso 1 1 calc R
H12B H 0.2795 0.0885 0.0370 0.081 Uiso 1 1 calc R
H12C H 0.4180 0.0960 0.0659 0.081 Uiso 1 1 calc R
C13 C 0.11935(15) -0.05450(13) 0.19448(7) 0.0374(4) Uani 1 1 d .
H13 H 0.0425 -0.0932 0.1918 0.045 Uiso 1 1 calc R
C14 C 0.21259(17) -0.08532(14) 0.23687(8) 0.0443(4) Uani 1 1 d .
H14 H 0.1988 -0.1448 0.2627 0.053 Uiso 1 1 calc R
C15 C -0.20944(19) 0.26831(18) 0.08946(9) 0.0563(5) Uani 1 1 d .
H15A H -0.2783 0.2744 0.0592 0.068 Uiso 1 1 calc R
H15B H -0.1858 0.3412 0.1047 0.068 Uiso 1 1 calc R
C16 C -0.09547(17) 0.20283(15) 0.06709(8) 0.0434(4) Uani 1 1 d .
H16 H -0.0509 0.2353 0.0330 0.052 Uiso 1 1 calc R

loop_
_atom_site_aniso_label
_atom_site_aniso_U_11
_atom_site_aniso_U_22
_atom_site_aniso_U_33
_atom_site_aniso_U_23
_atom_site_aniso_U_13
_atom_site_aniso_U_12
O1 0.0557(8) 0.0372(7) 0.0495(7) -0.0087(5) 0.0059(6) -0.0065(5)
O2 0.0483(7) 0.0344(6) 0.0555(7) -0.0065(5) 0.0019(6) 0.0000(5)
O3 0.0479(7) 0.0461(7) 0.0517(7) 0.0139(6) 0.0033(6) -0.0027(5)
O4 0.0607(8) 0.0502(8) 0.0491(7) -0.0009(6) -0.0033(6) -0.0232(6)
N1 0.0353(7) 0.0309(7) 0.0368(7) -0.0024(5) -0.0003(5) 0.0016(5)
C1 0.0411(10) 0.0648(12) 0.0526(11) -0.0007(9) 0.0075(8) 0.0142(9)
C2 0.0503(10) 0.0464(10) 0.0403(9) -0.0037(8) 0.0045(7) 0.0095(8)
C3 0.0399(9) 0.0317(8) 0.0398(8) -0.0016(7) -0.0005(7) 0.0038(7)
C4 0.0365(9) 0.0306(8) 0.0323(8) -0.0026(6) 0.0027(6) 0.0034(6)
C5 0.0365(9) 0.0356(8) 0.0363(8) -0.0018(7) 0.0027(6) 0.0007(7)
C6 0.0371(9) 0.0523(10) 0.0453(9) 0.0023(8) -0.0019(7) -0.0009(8)
C7 0.0445(10) 0.0564(11) 0.0413(9) 0.0064(8) -0.0020(7) 0.0103(8)
C8 0.0359(10) 0.0698(13) 0.0567(11) -0.0004(10) 0.0010(8) -0.0008(9)
C9 0.0402(9) 0.0551(11) 0.0359(8) -0.0020(8) -0.0036(7) -0.0009(8)
C10 0.0382(9) 0.0403(9) 0.0327(8) -0.0025(7) 0.0067(6) -0.0055(7)
C11 0.0381(9) 0.0384(9) 0.0404(9) -0.0002(7) -0.0016(7) -0.0065(7)
C12 0.0607(12) 0.0575(12) 0.0444(10) -0.0013(9) 0.0086(9) -0.0066(9)
C13 0.0379(9) 0.0342(8) 0.0404(9) 0.0003(7) 0.0073(7) 0.0005(7)
C14 0.0514(11) 0.0417(9) 0.0402(9) 0.0075(7) 0.0098(7) 0.0085(8)
C15 0.0521(11) 0.0585(12) 0.0579(11) 0.0049(9) -0.0037(9) 0.0190(9)
C16 0.0458(10) 0.0453(10) 0.0389(9) 0.0067(8) 0.0005(7) 0.0063(8)

loop_
_atom_type_symbol
_atom_type_description
_atom_type_scat_dispersion_real
_atom_type_scat_dispersion_imag
_atom_type_scat_source
C C 0.0033 0.0016 'International Tables Vol C Tables 4.2.6.8 and 6.1.1.4'
H H 0.0000 0.0000 'International Tables Vol C Tables 4.2.6.8 and 6.1.1.4'
N N 0.0061 0.0033 'International Tables Vol C Tables 4.2.6.8 and 6.1.1.4'
O O 0.0106 0.0060 'International Tables Vol C Tables 4.2.6.8 and 6.1.1.4'

loop_
_geom_angle_atom_site_label_1
_geom_angle_atom_site_label_2
_geom_angle_atom_site_label_3
_geom_angle
C3 O2 O3 104.91(11)
C11 O3 O2 110.00(11)
C11 O4 H4 109.5
C10 N1 C4 127.93(13)
C10 N1 C3 111.29(13)
C4 N1 C3 119.01(12)
C15 C1 C8 101.58(16)
C15 C1 C2 100.58(15)
C8 C1 C2 110.06(15)
C15 C1 H1 114.4
C8 C1 H1 114.4
C2 C1 H1 114.4
C1 C2 C3 101.90(13)
C1 C2 H2A 111.4
C3 C2 H2A 111.4
C1 C2 H2B 111.4
C3 C2 H2B 111.4
H2A C2 H2B 109.3
O2 C3 N1 109.70(12)
O2 C3 C16 118.31(14)
N1 C3 C16 103.75(12)
O2 C3 C2 108.19(13)
N1 C3 C2 112.97(13)
C16 C3 C2 103.93(13)
C13 C4 C5 120.89(15)
C13 C4 N1 119.74(14)
C5 C4 N1 119.19(14)
C6 C5 C4 117.79(15)
C6 C5 C11 119.18(14)
C4 C5 C11 122.88(14)
C7 C6 C5 121.25(16)
C7 C6 H6 119.4
C5 C6 H6 119.4
C14 C7 C6 120.33(16)
C14 C7 H7 119.8
C6 C7 H7 119.8
C1 C8 C9 103.25(15)
C1 C8 H8A 111.1
C9 C8 H8A 111.1
C1 C8 H8B 111.1
C9 C8 H8B 111.1
H8A C8 H8B 109.1
C10 C9 C16 104.91(13)
C10 C9 C8 109.60(14)
C16 C9 C8 102.05(14)
C10 C9 H9 113.1
C16 C9 H9 113.1
C8 C9 H9 113.1
O1 C10 N1 125.77(16)
O1 C10 C9 127.34(15)
N1 C10 C9 106.81(14)
O4 C11 O3 110.01(14)
O4 C11 C12 111.52(14)
O3 C11 C12 102.23(13)
O4 C11 C5 107.51(13)
O3 C11 C5 113.65(13)
C12 C11 C5 111.95(14)
C11 C12 H12A 109.5
C11 C12 H12B 109.5
H12A C12 H12B 109.5
C11 C12 H12C 109.5
H12A C12 H12C 109.5
H12B C12 H12C 109.5
C14 C13 C4 120.13(15)
C14 C13 H13 119.9
C4 C13 H13 119.9
C7 C14 C13 119.60(16)
C7 C14 H14 120.2
C13 C14 H14 120.2
C16 C15 C1 94.58(14)
C16 C15 H15A 112.8
C1 C15 H15A 112.8
C16 C15 H15B 112.8
C1 C15 H15B 112.8
H15A C15 H15B 110.3
C15 C16 C3 103.42(14)
C15 C16 C9 105.04(15)
C3 C16 C9 98.06(13)
C15 C16 H16 116.0
C3 C16 H16 116.0
C9 C16 H16 116.0

loop_
_geom_bond_atom_site_label_1
_geom_bond_atom_site_label_2
_geom_bond_distance
O1 C10 1.228(2)
O2 C3 1.410(2)
O2 O3 1.4699(17)
O3 C11 1.437(2)
O4 C11 1.3959(19)
O4 H4 0.8200
N1 C10 1.353(2)
N1 C4 1.4224(19)
N1 C3 1.466(2)
C1 C15 1.529(3)
C1 C8 1.533(3)
C1 C2 1.537(3)
C1 H1 0.9800
C2 C3 1.540(2)
C2 H2A 0.9700
C2 H2B 0.9700
C3 C16 1.537(2)
C4 C13 1.387(2)
C4 C5 1.397(2)
C5 C6 1.388(2)
C5 C11 1.523(2)
C6 C7 1.383(3)
C6 H6 0.9300
C7 C14 1.376(3)
C7 H7 0.9300
C8 C9 1.562(2)
C8 H8A 0.9700
C8 H8B 0.9700
C9 C10 1.507(2)
C9 C16 1.540(3)
C9 H9 0.9800
C11 C12 1.517(2)
C12 H12A 0.9600
C12 H12B 0.9600
C12 H12C 0.9600
C13 C14 1.382(2)
C13 H13 0.9300
C14 H14 0.9300
C15 C16 1.525(3)
C15 H15A 0.9700
C15 H15B 0.9700
C16 H16 0.9800
